data_2238970
loop_
_publ_author_name
'Zhang, Kuirun'
'Sato, Osamu'

_publ_section_title
;
 Di-\m-tricyanido-tetracyanidobis[hydrotris(pyrazoylborato)]tetramethanoldiiron(III)iron(II)
 dimethanol disolvate
;
_journal_coeditor_code PK2510
_journal_issue 2
_journal_name_full 'Acta Crystallographica Section E'
_journal_page_first m56
_journal_paper_doi 10.1107/S1600536814001019
_journal_volume 70
_journal_year 2014
_chemical_formula_iupac '[Fe3 (C9 H10 B N6)2 (C N)6 (C H4 O)4], 2C H4 O'
_chemical_formula_moiety 'C28 H36 B2 Fe3 N18 O4, 2(C1 H4 O1)'
_chemical_formula_sum 'C30 H44 B2 Fe3 N18 O6'
_chemical_formula_weight 942.00
_chemical_name_systematic
;Di-\m-tricyanido-tetracyanidobis[hydrotris(pyrazoylborato)]tetramethanoldiiron(III)iron(II)
dimethanol disolvate
;
_space_group_IT_number 14
_symmetry_cell_setting monoclinic
_symmetry_space_group_name_Hall '-P 2ybc'
_symmetry_space_group_name_H-M 'P 1 21/c 1'
_atom_sites_solution_hydrogens geom
_atom_sites_solution_primary direct
_atom_sites_solution_secondary difmap
_audit_creation_method SHELXL-97
_cell_angle_alpha 90.00
_cell_angle_beta 94.671(2)
_cell_angle_gamma 90.00
_cell_formula_units_Z 2
_cell_length_a 9.261(4)
_cell_length_b 16.405(7)
_cell_length_c 14.331(6)
_cell_measurement_reflns_used 4554
_cell_measurement_temperature 123(2)
_cell_measurement_theta_max 27.48
_cell_measurement_theta_min 3.11
_cell_volume 2170.0(16)
_computing_cell_refinement 'CrystalClear (Rigaku, 2008)'
_computing_data_collection 'CrystalClear (Rigaku, 2008)'
_computing_data_reduction 'CrystalClear (Rigaku, 2008)'
_computing_molecular_graphics 'XP in SHELXTL (Sheldrick, 2008)'
_computing_publication_material 'publCIF (Westrip, 2010)'
_computing_structure_refinement 'SHELXL97 (Sheldrick, 2008)'
_computing_structure_solution 'SHELXS97 (Sheldrick, 2008)'
_diffrn_ambient_temperature 123(2)
_diffrn_detector_area_resol_mean 7.314
_diffrn_measured_fraction_theta_full 0.990
_diffrn_measured_fraction_theta_max 0.990
_diffrn_measurement_device_type 'Rigaku Saturn70'
_diffrn_measurement_method '\w scans'
_diffrn_radiation_monochromator graphite
_diffrn_radiation_source 'fine-focus sealed tube'
_diffrn_radiation_type MoK\a
_diffrn_radiation_wavelength 0.7107
_diffrn_reflns_av_R_equivalents 0.0965
_diffrn_reflns_av_sigmaI/netI 0.0704
_diffrn_reflns_limit_h_max 11
_diffrn_reflns_limit_h_min -12
_diffrn_reflns_limit_k_max 21
_diffrn_reflns_limit_k_min -21
_diffrn_reflns_limit_l_max 16
_diffrn_reflns_limit_l_min -18
_diffrn_reflns_number 16575
_diffrn_reflns_theta_full 27.48
_diffrn_reflns_theta_max 27.48
_diffrn_reflns_theta_min 3.11
_diffrn_standards_number 0
_exptl_absorpt_coefficient_mu 1.051
_exptl_absorpt_correction_T_max 0.902
_exptl_absorpt_correction_T_min 0.743
_exptl_absorpt_correction_type multi-scan
_exptl_absorpt_process_details '(SADABS; Bruker, 2000)'
_exptl_crystal_colour red
_exptl_crystal_density_diffrn 1.442
_exptl_crystal_density_method 'not measured'
_exptl_crystal_description block
_exptl_crystal_F_000 972
_exptl_crystal_size_max 0.30
_exptl_crystal_size_mid 0.20
_exptl_crystal_size_min 0.10
_refine_diff_density_max 0.946
_refine_diff_density_min -0.815
_refine_ls_extinction_method none
_refine_ls_goodness_of_fit_ref 1.132
_refine_ls_hydrogen_treatment constr
_refine_ls_matrix_type full
_refine_ls_number_parameters 269
_refine_ls_number_reflns 4922
_refine_ls_number_restraints 0
_refine_ls_restrained_S_all 1.132
_refine_ls_R_factor_all 0.0691
_refine_ls_R_factor_gt 0.0638
_refine_ls_shift/su_max 0.001
_refine_ls_shift/su_mean 0.000
_refine_ls_structure_factor_coef Fsqd
_refine_ls_weighting_details 'calc w=1/[\s^2^(Fo^2^)+(0.0721P)^2^+4.4189P] where P=(Fo^2^+2Fc^2^)/3'
_refine_ls_weighting_scheme calc
_refine_ls_wR_factor_gt 0.1632
_refine_ls_wR_factor_ref 0.1670
_reflns_number_gt 4557
_reflns_number_total 4922
_reflns_threshold_expression I>2\s(I)
_cod_data_source_file pk2510sup1.cf
_cod_data_source_block I
_cod_original_cell_volume 2169.9(16)
_cod_original_sg_symbol_H-M 'P 21/c'
_cod_database_code 2238970
_cod_database_fobs_code 2238970

loop_
_symmetry_equiv_pos_as_xyz
'x, y, z'
'-x, y+1/2, -z+1/2'
'-x, -y, -z'
'x, -y-1/2, z-1/2'

loop_
_atom_site_type_symbol
_atom_site_label
_atom_site_fract_x
_atom_site_fract_y
_atom_site_fract_z
_atom_site_U_iso_or_equiv
_atom_site_adp_type
_atom_site_calc_flag
_atom_site_refinement_flags
_atom_site_occupancy
_atom_site_symmetry_multiplicity
Fe Fe1 0.16211(4) 0.53724(3) 0.76431(3) 0.01108(15) Uani d . 1 1
Fe Fe2 0.5000 0.5000 0.5000 0.01447(18) Uani d S 1 2
O O1 0.6195(3) 0.61004(16) 0.52139(18) 0.0259(6) Uani d . 1 1
H H1O 0.5856 0.6453 0.5654 0.031 Uiso d R 1 1
O O2 0.3481(3) 0.57099(18) 0.41549(19) 0.0295(6) Uani d . 1 1
H H2O 0.2586 0.5732 0.4119 0.035 Uiso d R 1 1
O O3 0.5843(4) 0.71803(18) 0.6547(2) 0.0424(8) Uani d . 1 1
H H3O 0.6238 0.7647 0.6527 0.051 Uiso d R 1 1
N N1 0.1053(3) 0.64652(16) 0.71911(18) 0.0132(5) Uani d . 1 1
N N2 0.0729(3) 0.70462(16) 0.78192(18) 0.0139(5) Uani d . 1 1
N N3 0.0040(3) 0.54145(16) 0.84969(18) 0.0136(5) Uani d . 1 1
N N4 -0.0165(3) 0.61102(16) 0.89905(18) 0.0146(5) Uani d . 1 1
N N5 0.2907(3) 0.58953(16) 0.86392(18) 0.0133(5) Uani d . 1 1
N N6 0.2409(3) 0.65368(16) 0.91250(18) 0.0151(5) Uani d . 1 1
N N7 -0.0531(3) 0.45434(18) 0.6197(2) 0.0223(6) Uani d . 1 1
N N8 0.3854(3) 0.52601(18) 0.6178(2) 0.0192(6) Uani d . 1 1
N N9 0.2724(3) 0.36947(17) 0.8348(2) 0.0210(6) Uani d . 1 1
C C1 0.0913(4) 0.6807(2) 0.6342(2) 0.0180(6) Uani d . 1 1
H H1 0.1081 0.6539 0.5774 0.022 Uiso calc R 1 1
C C2 0.0484(4) 0.7615(2) 0.6417(2) 0.0218(7) Uani d . 1 1
H H2 0.0302 0.7998 0.5924 0.026 Uiso calc R 1 1
C C3 0.0379(4) 0.77434(19) 0.7362(2) 0.0191(7) Uani d . 1 1
H H3 0.0107 0.8239 0.7642 0.023 Uiso calc R 1 1
C C4 -0.0966(4) 0.4884(2) 0.8710(2) 0.0169(6) Uani d . 1 1
H H4 -0.1068 0.4348 0.8462 0.020 Uiso calc R 1 1
C C5 -0.1852(4) 0.5225(2) 0.9348(2) 0.0199(7) Uani d . 1 1
H H5 -0.2653 0.4978 0.9612 0.024 Uiso calc R 1 1
C C6 -0.1310(3) 0.5999(2) 0.9513(2) 0.0180(6) Uani d . 1 1
H H6 -0.1676 0.6390 0.9922 0.022 Uiso calc R 1 1
C C7 0.4266(3) 0.5739(2) 0.9010(2) 0.0179(6) Uani d . 1 1
H H7 0.4877 0.5322 0.8805 0.021 Uiso calc R 1 1
C C8 0.4640(4) 0.6281(2) 0.9736(2) 0.0225(7) Uani d . 1 1
H H8 0.5528 0.6307 1.0116 0.027 Uiso calc R 1 1
C C9 0.3438(4) 0.6775(2) 0.9786(2) 0.0197(7) Uani d . 1 1
H H9 0.3353 0.7210 1.0216 0.024 Uiso calc R 1 1
C C10 0.2287(3) 0.4314(2) 0.8080(2) 0.0150(6) Uani d . 1 1
C C11 0.3056(3) 0.53102(18) 0.6750(2) 0.0138(6) Uani d . 1 1
C C12 0.0301(3) 0.48514(19) 0.6716(2) 0.0149(6) Uani d . 1 1
C C13 0.7555(5) 0.6320(3) 0.4880(4) 0.0401(11) Uani d . 1 1
H H13A 0.7890 0.6835 0.5168 0.048 Uiso calc R 1 1
H H13B 0.7438 0.6384 0.4198 0.048 Uiso calc R 1 1
H H13C 0.8267 0.5891 0.5043 0.048 Uiso calc R 1 1
C C14 0.3792(5) 0.6167(3) 0.3344(3) 0.0386(10) Uani d . 1 1
H H14A 0.3525 0.5845 0.2780 0.046 Uiso calc R 1 1
H H14B 0.4830 0.6293 0.3376 0.046 Uiso calc R 1 1
H H14C 0.3235 0.6676 0.3321 0.046 Uiso calc R 1 1
C C15 0.6291(13) 0.6822(4) 0.7417(4) 0.123(5) Uani d . 1 1
H H15A 0.7292 0.6981 0.7604 0.148 Uiso calc R 1 1
H H15B 0.6232 0.6227 0.7362 0.148 Uiso calc R 1 1
H H15C 0.5658 0.7007 0.7891 0.148 Uiso calc R 1 1
B B1 0.0838(4) 0.6841(2) 0.8869(2) 0.0150(7) Uani d . 1 1
H H10 0.0501 0.7378 0.9281 0.018 Uiso d R 1 1

loop_
_atom_site_aniso_label
_atom_site_aniso_U_11
_atom_site_aniso_U_22
_atom_site_aniso_U_33
_atom_site_aniso_U_12
_atom_site_aniso_U_13
_atom_site_aniso_U_23
Fe1 0.0115(2) 0.0095(2) 0.0126(2) 0.00115(15) 0.00292(16) 0.00043(15)
Fe2 0.0125(3) 0.0171(3) 0.0143(3) -0.0025(2) 0.0040(2) -0.0033(2)
O1 0.0240(13) 0.0255(13) 0.0297(14) -0.0087(11) 0.0112(10) -0.0113(11)
O2 0.0152(12) 0.0420(16) 0.0312(14) 0.0014(11) 0.0002(10) 0.0111(12)
O3 0.065(2) 0.0274(15) 0.0368(16) -0.0274(15) 0.0179(15) -0.0142(12)
N1 0.0154(12) 0.0117(12) 0.0127(12) 0.0005(10) 0.0030(9) 0.0004(9)
N2 0.0175(12) 0.0117(12) 0.0126(12) 0.0018(10) 0.0022(9) -0.0003(10)
N3 0.0144(13) 0.0112(12) 0.0156(13) 0.0019(10) 0.0033(10) -0.0001(9)
N4 0.0146(12) 0.0141(13) 0.0154(12) 0.0045(10) 0.0028(10) -0.0012(10)
N5 0.0126(12) 0.0145(12) 0.0131(12) 0.0008(10) 0.0028(9) -0.0008(10)
N6 0.0177(13) 0.0135(12) 0.0146(12) -0.0001(10) 0.0043(10) -0.0017(10)
N7 0.0203(14) 0.0233(15) 0.0231(15) -0.0024(12) 0.0006(12) 0.0013(12)
N8 0.0192(14) 0.0198(14) 0.0194(14) -0.0016(11) 0.0059(11) -0.0040(11)
N9 0.0241(15) 0.0135(13) 0.0252(15) 0.0025(11) 0.0001(11) 0.0003(11)
C1 0.0218(16) 0.0173(15) 0.0151(15) 0.0010(13) 0.0018(12) 0.0008(12)
C2 0.0341(19) 0.0143(15) 0.0167(15) 0.0032(14) -0.0004(14) 0.0049(12)
C3 0.0255(17) 0.0099(14) 0.0217(16) 0.0019(13) 0.0001(13) 0.0013(12)
C4 0.0156(15) 0.0158(15) 0.0195(15) -0.0003(12) 0.0033(12) 0.0024(12)
C5 0.0157(15) 0.0239(17) 0.0210(16) 0.0028(13) 0.0068(12) 0.0039(13)
C6 0.0158(15) 0.0235(16) 0.0154(14) 0.0034(13) 0.0052(11) 0.0015(12)
C7 0.0132(14) 0.0202(16) 0.0202(15) 0.0011(12) 0.0010(12) 0.0011(13)
C8 0.0169(15) 0.0267(18) 0.0234(17) -0.0024(14) -0.0011(13) -0.0015(14)
C9 0.0225(16) 0.0202(16) 0.0162(15) -0.0027(13) 0.0009(12) -0.0025(12)
C10 0.0140(14) 0.0170(15) 0.0140(14) 0.0013(12) 0.0012(11) -0.0017(11)
C11 0.0148(14) 0.0107(14) 0.0160(15) 0.0002(11) 0.0019(11) 0.0001(11)
C12 0.0139(14) 0.0136(14) 0.0175(15) 0.0023(12) 0.0040(11) 0.0008(12)
C13 0.027(2) 0.037(2) 0.057(3) -0.0175(18) 0.0123(19) -0.009(2)
C14 0.027(2) 0.049(3) 0.041(2) 0.0047(19) 0.0040(17) 0.018(2)
C15 0.272(13) 0.069(4) 0.027(3) -0.107(7) 0.007(5) 0.001(3)
B1 0.0174(16) 0.0145(16) 0.0134(15) 0.0013(13) 0.0030(12) -0.0008(12)

loop_
_atom_type_symbol
_atom_type_description
_atom_type_scat_dispersion_real
_atom_type_scat_dispersion_imag
_atom_type_scat_source
C C 0.0033 0.0016 'International Tables Vol C Tables 4.2.6.8 and 6.1.1.4'
H H 0.0000 0.0000 'International Tables Vol C Tables 4.2.6.8 and 6.1.1.4'
N N 0.0061 0.0033 'International Tables Vol C Tables 4.2.6.8 and 6.1.1.4'
O O 0.0106 0.0060 'International Tables Vol C Tables 4.2.6.8 and 6.1.1.4'
Fe Fe 0.3463 0.8444 'International Tables Vol C Tables 4.2.6.8 and 6.1.1.4'
B B 0.0013 0.0007 'International Tables Vol C Tables 4.2.6.8 and 6.1.1.4'

loop_
_geom_angle_atom_site_label_1
_geom_angle_atom_site_label_2
_geom_angle_atom_site_label_3
_geom_angle_site_symmetry_1
_geom_angle_site_symmetry_3
_geom_angle
C11 Fe1 C10 . . 87.03(13)
C11 Fe1 C12 . . 87.23(14)
C10 Fe1 C12 . . 89.59(13)
C11 Fe1 N1 . . 90.58(12)
C10 Fe1 N1 . . 176.91(12)
C12 Fe1 N1 . . 92.27(12)
C11 Fe1 N5 . . 95.46(12)
C10 Fe1 N5 . . 89.89(12)
C12 Fe1 N5 . . 177.23(12)
N1 Fe1 N5 . . 88.37(11)
C11 Fe1 N3 . . 176.14(12)
C10 Fe1 N3 . . 93.65(12)
C12 Fe1 N3 . . 88.97(13)
N1 Fe1 N3 . . 88.87(11)
N5 Fe1 N3 . . 88.34(11)
N8 Fe2 N8 3_666 . 179.9990(10)
N8 Fe2 O1 3_666 3_666 90.17(10)
N8 Fe2 O1 . 3_666 89.83(10)
N8 Fe2 O1 3_666 . 89.83(10)
N8 Fe2 O1 . . 90.17(10)
O1 Fe2 O1 3_666 . 179.9980(10)
N8 Fe2 O2 3_666 . 90.45(11)
N8 Fe2 O2 . . 89.55(11)
O1 Fe2 O2 3_666 . 94.03(11)
O1 Fe2 O2 . . 85.97(11)
N8 Fe2 O2 3_666 3_666 89.55(11)
N8 Fe2 O2 . 3_666 90.45(11)
O1 Fe2 O2 3_666 3_666 85.97(11)
O1 Fe2 O2 . 3_666 94.03(11)
O2 Fe2 O2 . 3_666 180.0000(10)
C13 O1 Fe2 . . 128.9(2)
C13 O1 H1O . . 115.3
Fe2 O1 H1O . . 115.2
C14 O2 Fe2 . . 125.5(2)
C14 O2 H2O . . 101.2
Fe2 O2 H2O . . 132.2
C15 O3 H3O . . 108.1
C1 N1 N2 . . 107.3(3)
C1 N1 Fe1 . . 133.4(2)
N2 N1 Fe1 . . 119.27(19)
C3 N2 N1 . . 109.3(3)
C3 N2 B1 . . 131.1(3)
N1 N2 B1 . . 119.6(2)
C4 N3 N4 . . 107.4(3)
C4 N3 Fe1 . . 133.3(2)
N4 N3 Fe1 . . 119.4(2)
C6 N4 N3 . . 108.8(3)
C6 N4 B1 . . 132.3(3)
N3 N4 B1 . . 118.9(3)
C7 N5 N6 . . 106.8(3)
C7 N5 Fe1 . . 133.6(2)
N6 N5 Fe1 . . 119.6(2)
C9 N6 N5 . . 109.5(3)
C9 N6 B1 . . 132.0(3)
N5 N6 B1 . . 118.5(2)
C11 N8 Fe2 . . 168.2(3)
N1 C1 C2 . . 109.7(3)
N1 C1 H1 . . 125.1
C2 C1 H1 . . 125.1
C3 C2 C1 . . 105.3(3)
C3 C2 H2 . . 127.4
C1 C2 H2 . . 127.4
N2 C3 C2 . . 108.3(3)
N2 C3 H3 . . 125.8
C2 C3 H3 . . 125.8
N3 C4 C5 . . 110.4(3)
N3 C4 H4 . . 124.8
C5 C4 H4 . . 124.8
C6 C5 C4 . . 104.9(3)
C6 C5 H5 . . 127.6
C4 C5 H5 . . 127.6
N4 C6 C5 . . 108.6(3)
N4 C6 H6 . . 125.7
C5 C6 H6 . . 125.7
N5 C7 C8 . . 109.9(3)
N5 C7 H7 . . 125.0
C8 C7 H7 . . 125.0
C9 C8 C7 . . 105.1(3)
C9 C8 H8 . . 127.4
C7 C8 H8 . . 127.4
N6 C9 C8 . . 108.7(3)
N6 C9 H9 . . 125.7
C8 C9 H9 . . 125.7
N9 C10 Fe1 . . 177.9(3)
N8 C11 Fe1 . . 176.1(3)
N7 C12 Fe1 . . 176.7(3)
O1 C13 H13A . . 109.5
O1 C13 H13B . . 109.5
H13A C13 H13B . . 109.5
O1 C13 H13C . . 109.5
H13A C13 H13C . . 109.5
H13B C13 H13C . . 109.5
O2 C14 H14A . . 109.5
O2 C14 H14B . . 109.5
H14A C14 H14B . . 109.5
O2 C14 H14C . . 109.5
H14A C14 H14C . . 109.5
H14B C14 H14C . . 109.5
O3 C15 H15A . . 109.5
O3 C15 H15B . . 109.5
H15A C15 H15B . . 109.5
O3 C15 H15C . . 109.5
H15A C15 H15C . . 109.5
H15B C15 H15C . . 109.5
N4 B1 N2 . . 106.8(3)
N4 B1 N6 . . 106.7(3)
N2 B1 N6 . . 106.7(2)
N4 B1 H10 . . 111.0
N2 B1 H10 . . 110.1
N6 B1 H10 . . 115.1

loop_
_geom_bond_atom_site_label_1
_geom_bond_atom_site_label_2
_geom_bond_site_symmetry_2
_geom_bond_distance
Fe1 C11 . 1.922(3)
Fe1 C10 . 1.930(3)
Fe1 C12 . 1.930(3)
Fe1 N1 . 1.963(3)
Fe1 N5 . 1.979(3)
Fe1 N3 . 1.984(3)
Fe2 N8 3_666 2.109(3)
Fe2 N8 . 2.109(3)
Fe2 O1 3_666 2.127(3)
Fe2 O1 . 2.127(3)
Fe2 O2 . 2.127(3)
Fe2 O2 3_666 2.127(3)
O1 C13 . 1.429(5)
O1 H1O . 0.9286
O2 C14 . 1.432(5)
O2 H2O . 0.8267
O3 C15 . 1.410(8)
O3 H3O . 0.8500
N1 C1 . 1.336(4)
N1 N2 . 1.361(4)
N2 C3 . 1.344(4)
N2 B1 . 1.537(4)
N3 C4 . 1.329(4)
N3 N4 . 1.364(4)
N4 C6 . 1.359(4)
N4 B1 . 1.535(5)
N5 C7 . 1.350(4)
N5 N6 . 1.363(4)
N6 C9 . 1.345(4)
N6 B1 . 1.554(4)
N7 C12 . 1.144(5)
N8 C11 . 1.150(4)
N9 C10 . 1.148(4)
C1 C2 . 1.391(5)
C1 H1 . 0.9500
C2 C3 . 1.382(5)
C2 H2 . 0.9500
C3 H3 . 0.9500
C4 C5 . 1.395(5)
C4 H4 . 0.9500
C5 C6 . 1.379(5)
C5 H5 . 0.9500
C6 H6 . 0.9500
C7 C8 . 1.390(5)
C7 H7 . 0.9500
C8 C9 . 1.383(5)
C8 H8 . 0.9500
C9 H9 . 0.9500
C13 H13A . 0.9800
C13 H13B . 0.9800
C13 H13C . 0.9800
C14 H14A . 0.9800
C14 H14B . 0.9800
C14 H14C . 0.9800
C15 H15A . 0.9800
C15 H15B . 0.9800
C15 H15C . 0.9800
B1 H10 . 1.1191

loop_
_geom_hbond_atom_site_label_D
_geom_hbond_atom_site_label_H
_geom_hbond_atom_site_label_A
_geom_hbond_site_symmetry_A
_geom_hbond_distance_DH
_geom_hbond_distance_HA
_geom_hbond_distance_DA
_geom_hbond_angle_DHA
O1 H1O O3 . 0.93 1.75 2.645(4) 160.6
O2 H2O N7 3_566 0.83 1.97 2.769(4) 161.4
O3 H3O N9 2_656 0.85 1.97 2.815(4) 172.1
O1 H1O O3 . 0.93 1.75 2.645(4) 160.6
O2 H2O N7 3_566 0.83 1.97 2.769(4) 161.4
C8 H8 N9 3_667 0.95 2.62 3.523(5) 158.0
O3 H3O N9 2_656 0.85 1.97 2.815(4) 172.1

loop_
_geom_torsion_atom_site_label_1
_geom_torsion_atom_site_label_2
_geom_torsion_atom_site_label_3
_geom_torsion_atom_site_label_4
_geom_torsion_site_symmetry_1
_geom_torsion
N8 Fe2 O1 C13 3_666 -20.3(4)
N8 Fe2 O1 C13 . 159.7(4)
O1 Fe2 O1 C13 3_666 -88(7)
O2 Fe2 O1 C13 . -110.8(4)
O2 Fe2 O1 C13 3_666 69.2(4)
N8 Fe2 O2 C14 3_666 -31.2(3)
N8 Fe2 O2 C14 . 148.8(3)
O1 Fe2 O2 C14 3_666 -121.4(3)
O1 Fe2 O2 C14 . 58.5(3)
O2 Fe2 O2 C14 3_666 1E1(5)
C11 Fe1 N1 C1 . 38.3(3)
C10 Fe1 N1 C1 . 78(2)
C12 Fe1 N1 C1 . -48.9(3)
N5 Fe1 N1 C1 . 133.8(3)
N3 Fe1 N1 C1 . -137.9(3)
C11 Fe1 N1 N2 . -140.6(2)
C10 Fe1 N1 N2 . -101(2)
C12 Fe1 N1 N2 . 132.1(2)
N5 Fe1 N1 N2 . -45.2(2)
N3 Fe1 N1 N2 . 43.2(2)
C1 N1 N2 C3 . 0.4(4)
Fe1 N1 N2 C3 . 179.6(2)
C1 N1 N2 B1 . -178.2(3)
Fe1 N1 N2 B1 . 1.0(4)
C11 Fe1 N3 C4 . 53.1(19)
C10 Fe1 N3 C4 . -47.0(3)
C12 Fe1 N3 C4 . 42.5(3)
N1 Fe1 N3 C4 . 134.8(3)
N5 Fe1 N3 C4 . -136.8(3)
C11 Fe1 N3 N4 . -125.6(17)
C10 Fe1 N3 N4 . 134.3(2)
C12 Fe1 N3 N4 . -136.2(2)
N1 Fe1 N3 N4 . -43.9(2)
N5 Fe1 N3 N4 . 44.5(2)
C4 N3 N4 C6 . 0.2(3)
Fe1 N3 N4 C6 . 179.2(2)
C4 N3 N4 B1 . -179.1(3)
Fe1 N3 N4 B1 . -0.1(4)
C11 Fe1 N5 C7 . -47.6(3)
C10 Fe1 N5 C7 . 39.4(3)
C12 Fe1 N5 C7 . 119(2)
N1 Fe1 N5 C7 . -138.0(3)
N3 Fe1 N5 C7 . 133.0(3)
C11 Fe1 N5 N6 . 135.3(2)
C10 Fe1 N5 N6 . -137.6(2)
C12 Fe1 N5 N6 . -58(3)
N1 Fe1 N5 N6 . 44.9(2)
N3 Fe1 N5 N6 . -44.0(2)
C7 N5 N6 C9 . -0.1(3)
Fe1 N5 N6 C9 . 177.7(2)
C7 N5 N6 B1 . -178.3(3)
Fe1 N5 N6 B1 . -0.5(3)
N8 Fe2 N8 C11 3_666 164(4)
O1 Fe2 N8 C11 3_666 -20.8(14)
O1 Fe2 N8 C11 . 159.2(14)
O2 Fe2 N8 C11 . 73.2(14)
O2 Fe2 N8 C11 3_666 -106.8(14)
N2 N1 C1 C2 . -0.4(4)
Fe1 N1 C1 C2 . -179.5(2)
N1 C1 C2 C3 . 0.3(4)
N1 N2 C3 C2 . -0.3(4)
B1 N2 C3 C2 . 178.1(3)
C1 C2 C3 N2 . 0.0(4)
N4 N3 C4 C5 . 0.0(4)
Fe1 N3 C4 C5 . -178.8(2)
N3 C4 C5 C6 . -0.3(4)
N3 N4 C6 C5 . -0.4(4)
B1 N4 C6 C5 . 178.7(3)
C4 C5 C6 N4 . 0.4(4)
N6 N5 C7 C8 . 0.1(4)
Fe1 N5 C7 C8 . -177.2(2)
N5 C7 C8 C9 . -0.1(4)
N5 N6 C9 C8 . 0.0(4)
B1 N6 C9 C8 . 177.9(3)
C7 C8 C9 N6 . 0.0(4)
C11 Fe1 C10 N9 . 63(8)
C12 Fe1 C10 N9 . 150(8)
N1 Fe1 C10 N9 . 23(10)
N5 Fe1 C10 N9 . -33(8)
N3 Fe1 C10 N9 . -121(8)
Fe2 N8 C11 Fe1 . -25(6)
C10 Fe1 C11 N8 . 100(4)
C12 Fe1 C11 N8 . 10(4)
N1 Fe1 C11 N8 . -82(4)
N5 Fe1 C11 N8 . -170(4)
N3 Fe1 C11 N8 . 0(6)
C11 Fe1 C12 N7 . 18E1(10)
C10 Fe1 C12 N7 . 92(5)
N1 Fe1 C12 N7 . -91(5)
N5 Fe1 C12 N7 . 12(7)
N3 Fe1 C12 N7 . -2(5)
C6 N4 B1 N2 . -122.6(3)
N3 N4 B1 N2 . 56.4(3)
C6 N4 B1 N6 . 123.6(3)
N3 N4 B1 N6 . -57.4(3)
C3 N2 B1 N4 . 124.2(4)
N1 N2 B1 N4 . -57.6(3)
C3 N2 B1 N6 . -122.0(4)
N1 N2 B1 N6 . 56.2(3)
C9 N6 B1 N4 . -119.9(4)
N5 N6 B1 N4 . 57.8(3)
C9 N6 B1 N2 . 126.1(3)
N5 N6 B1 N2 . -56.1(3)
